data_1008815
loop_
_publ_author_name
'Kazakov, S M'
'Chaillout, C'
'Bordet, P'
'Capponi, J J'
'Nunez-Regueiro, M'
'Rysak, A'
'Tholence, J L'
'Radaelli, P G'
'Putilin, S N'
'Antipov, E V'

_publ_section_title
;
Discovery of a second family of bismuth-oxide-based superconductors
;
_journal_coden_ASTM NATUAS
_journal_name_full 'Nature (London)'
_journal_page_first 148
_journal_page_last 150
_journal_paper_doi 10.1038/36529
_journal_volume 390
_journal_year 1997
_chemical_formula_structural 'Sr Bi O3'
_chemical_formula_sum 'Bi O3 Sr'
_chemical_name_systematic 'Strontium bismuth trioxide'
_space_group_IT_number 14
_symmetry_cell_setting monoclinic
_symmetry_Int_Tables_number 14
_symmetry_space_group_name_Hall '-P 2yn'
_symmetry_space_group_name_H-M 'P 1 21/n 1'
_cell_angle_alpha 90
_cell_angle_beta 90.063(6)
_cell_angle_gamma 90
_cell_formula_units_Z 4
_cell_length_a 5.9480(2)
_cell_length_b 6.0951(2)
_cell_length_c 8.4854(3)
_cell_volume 307.6
_refine_ls_R_factor_all 0.071
_cod_database_code 1008815

loop_
_symmetry_equiv_pos_as_xyz
x,y,z
1/2+x,1/2-y,1/2+z
-x,-y,-z
1/2-x,1/2+y,1/2-z

loop_
_atom_site_label
_atom_site_type_symbol
_atom_site_symmetry_multiplicity
_atom_site_Wyckoff_symbol
_atom_site_fract_x
_atom_site_fract_y
_atom_site_fract_z
_atom_site_occupancy
_atom_site_attached_hydrogens
_atom_site_calc_flag
Sr1 Sr2+ 4 e -0.0152(7) 0.5455(4) 0.251(1) 1. 0 d
Bi1 Bi3+ 2 a 0. 0. 0. 1. 0 d
Bi2 Bi5+ 2 b 0. 0. 0.5 1. 0 d
O1 O2- 4 e 0.4056(7) 0.4617(7) 0.241(1) 1. 0 d
O2 O2- 4 e 0.284(1) 0.190(1) 0.546(1) 1. 0 d
O3 O2- 4 e 0.187(1) 0.714(1) 0.556(1) 1. 0 d

loop_
_atom_type_symbol
_atom_type_oxidation_number
Sr2+ 2.000
Bi3+ 3.000
Bi5+ 5.000
O2- -2.000
